data_2019739
loop_
_publ_author_name
'Pourayoubi, Mehrdad'
'Abrishami, Mozhgan'
'Eigner, V\'aclav'
'Ne\<cas, Marek'
'Du\<sek, Michal'
'Delavar, Mahmoud'

_publ_section_title
;
 Two new thiophosphoramide structures:
 <i>N</i>,<i>N</i>',<i>N</i>''-tricyclohexylphosphorothioic triamide and
 <i>O</i>,<i>O</i>'-diethyl (2-phenylhydrazin-1-yl)thiophosphonate
;
_journal_issue 12
_journal_name_full 'Acta Crystallographica Section C'
_journal_page_first
;
;
_journal_paper_doi 10.1107/S2053229614022608
_journal_volume 70
_journal_year 2014
_chemical_formula_iupac 'C10 H17 N2 O2 P1 S1'
_chemical_formula_moiety 'C10 H17 N2 O2 P1 S1'
_chemical_formula_sum 'C10 H17 N2 O2 P S'
_chemical_formula_weight 260.3
_chemical_name_systematic
;
<i>O</i>,<i>O</i>'-Diethyl (2-phenylhydrazin-1-yl)thiophosphonate
;
_space_group_IT_number 14
_symmetry_cell_setting monoclinic
_symmetry_space_group_name_Hall '-P 2ybc'
_symmetry_space_group_name_H-M 'P 1 21/c 1'
_cell_angle_alpha 90
_cell_angle_beta 104.553(11)
_cell_angle_gamma 90
_cell_formula_units_Z 4
_cell_length_a 9.9380(10)
_cell_length_b 16.3798(10)
_cell_length_c 8.4156(6)
_cell_measurement_reflns_used 4151
_cell_measurement_temperature 120.00(10)
_cell_measurement_theta_max 28.34
_cell_measurement_theta_min 2.79
_cell_volume 1325.96(19)
_computing_cell_refinement
;
CrysAlis PRO (Agilent, 2012)
;
_computing_data_collection
;
CrysAlis PRO (Agilent, 2012)
;
_computing_data_reduction
;
CrysAlis PRO (Agilent, 2012)
;
_computing_molecular_graphics
;
DIAMOND (Brandenburg & Putz, 2005) and Mercury (Macrae <i>et al.</i>,
2008)
;
_computing_publication_material
;
enCIFer (Allen <i>et al.</i>, 2004)
;
_computing_structure_refinement
;
<i>JANA2006</i> (Pet\<r\'i\<cek <i>et al.</i>, 2014)
;
_computing_structure_solution
;
SUPERFLIP (Palatinus & Chapuis, 2007)
;
_diffrn_ambient_temperature 120
_diffrn_detector_area_resol_mean 10.3784
_diffrn_measured_fraction_theta_full 0.98
_diffrn_measured_fraction_theta_max 0.91
_diffrn_measurement_device 'four-cycle diffractometer'
_diffrn_measurement_device_type 'Agilent Xcalibur Atlas Gemini ultra'
_diffrn_measurement_method '\w scans'
_diffrn_radiation_monochromator graphite
_diffrn_radiation_source 'Enhance (Mo) X-ray Source'
_diffrn_radiation_type 'Mo K\a'
_diffrn_radiation_wavelength 0.7107
_diffrn_reflns_av_R_equivalents 0.0179
_diffrn_reflns_av_sigmaI/netI 0.0154
_diffrn_reflns_limit_h_max 12
_diffrn_reflns_limit_h_min -12
_diffrn_reflns_limit_k_max 21
_diffrn_reflns_limit_k_min -21
_diffrn_reflns_limit_l_max 10
_diffrn_reflns_limit_l_min -11
_diffrn_reflns_number 9959
_diffrn_reflns_theta_full 27.34
_diffrn_reflns_theta_max 28.41
_diffrn_reflns_theta_min 2.79
_exptl_absorpt_coefficient_mu 0.353
_exptl_absorpt_correction_T_max 0.925
_exptl_absorpt_correction_T_min 0.834
_exptl_absorpt_correction_type analytical
_exptl_absorpt_process_details
;
(CrysAlis PRO; Agilent, 2012)
;
_exptl_crystal_colour colourless
_exptl_crystal_density_diffrn 1.3035
_exptl_crystal_density_method 'not measured'
_exptl_crystal_description block
_exptl_crystal_F_000 552
_exptl_crystal_size_max 0.717
_exptl_crystal_size_mid 0.496
_exptl_crystal_size_min 0.239
_refine_diff_density_max 0.28
_refine_diff_density_min -0.22
_refine_ls_extinction_method none
_refine_ls_goodness_of_fit_ref 1.78
_refine_ls_hydrogen_treatment mixed
_refine_ls_number_constraints 95
_refine_ls_number_parameters 170
_refine_ls_number_reflns 3038
_refine_ls_number_restraints 0
_refine_ls_R_factor_all 0.0399
_refine_ls_R_factor_gt 0.0337
_refine_ls_shift/su_max 0.0199
_refine_ls_shift/su_mean 0.0009
_refine_ls_structure_factor_coef Fsqd
_refine_ls_weighting_details w=1/(\s^2^(I)+0.0016I^2^)
_refine_ls_weighting_scheme sigma
_refine_ls_wR_factor_gt 0.1009
_refine_ls_wR_factor_ref 0.1063
_reflns_number_gt 2628
_reflns_number_total 3038
_reflns_threshold_expression I>3\s(I)
_cod_data_source_file fg3325sup1.cif
_cod_data_source_block II
_cod_original_sg_symbol_Hall '-P 2ycb'
_cod_original_sg_symbol_H-M 'P 21/c'
_cod_original_formula_sum 'C10 H17 N2 O2 P1 S1'
_cod_database_code 2019739
_cod_database_fobs_code 2019739

loop_
_space_group_symop_id
_space_group_symop_operation_xyz
1 x,y,z
2 -x,y+1/2,-z+1/2
3 -x,-y,-z
4 x,-y+1/2,z+1/2

loop_
_atom_site_type_symbol
_atom_site_label
_atom_site_fract_x
_atom_site_fract_y
_atom_site_fract_z
_atom_site_U_iso_or_equiv
_atom_site_adp_type
_atom_site_calc_flag
_atom_site_occupancy
P P1 0.37825(4) 0.65703(2) 0.16541(4) 0.02538(13) Uani d 1
S S1 0.29032(4) 0.60178(3) -0.03656(5) 0.03637(15) Uani d 1
N N1 0.41906(14) 0.75074(8) 0.13022(14) 0.0335(4) Uani d 1
N N2 0.49967(14) 0.79743(8) 0.25809(15) 0.0291(4) Uani d 1
C C1 0.63310(15) 0.82052(9) 0.24912(16) 0.0262(4) Uani d 1
C C2 0.70142(18) 0.88202(10) 0.3522(2) 0.0377(5) Uani d 1
C C3 0.83635(19) 0.90318(10) 0.3536(2) 0.0441(6) Uani d 1
C C4 0.90453(18) 0.86428(11) 0.2507(2) 0.0459(6) Uani d 1
C C5 0.83576(17) 0.80426(11) 0.1470(2) 0.0402(6) Uani d 1
C C6 0.70137(16) 0.78226(9) 0.14481(18) 0.0301(5) Uani d 1
O O1 0.29147(11) 0.65959(6) 0.29807(12) 0.0297(3) Uani d 1
C C7 0.14686(16) 0.68387(10) 0.25369(19) 0.0354(5) Uani d 1
C C8 0.0704(2) 0.63514(14) 0.3511(3) 0.0645(9) Uani d 1
O O2 0.5236(2) 0.62451(14) 0.2532(3) 0.0251(7) Uani d 0.594(5)
C C9 0.5358(3) 0.53861(16) 0.2956(4) 0.0456(11) Uani d 0.594(5)
C C10 0.68324(19) 0.51985(10) 0.3903(2) 0.0422(6) Uani d 1
O O2' 0.4957(4) 0.6096(2) 0.3090(4) 0.0279(11) Uani d 0.406(5)
C C9' 0.6220(4) 0.5809(2) 0.2679(4) 0.0318(13) Uani d 0.406(5)
H H1c2 0.654546 0.909995 0.423041 0.0452 Uiso d 1
H H1c3 0.882992 0.945183 0.426459 0.0529 Uiso d 1
H H1c4 0.998269 0.878854 0.251531 0.055 Uiso d 1
H H1c5 0.882311 0.777169 0.074804 0.0482 Uiso d 1
H H1c6 0.655086 0.740476 0.071084 0.0361 Uiso d 1
H H1c7 0.108192 0.673861 0.138873 0.0425 Uiso d 1
H H2c7 0.139783 0.740812 0.277392 0.0425 Uiso d 1
H H1c8 -0.02525 0.651901 0.324785 0.0774 Uiso d 1
H H2c8 0.075762 0.578295 0.32568 0.0774 Uiso d 1
H H3c8 0.111092 0.643695 0.466035 0.0774 Uiso d 1
H H1n1 0.4039(19) 0.7681(11) 0.033(2) 0.0402 Uiso d 1
H H1n2 0.4557(18) 0.8324(11) 0.286(2) 0.0349 Uiso d 1
H H1c9 0.472987 0.525567 0.361939 0.0547 Uiso d 0.594(5)
H H2c9 0.512628 0.506429 0.197129 0.0547 Uiso d 0.594(5)
H H1c10 0.690812 0.462988 0.418818 0.0506 Uiso d 0.594(5)
H H2c10 0.74594 0.532472 0.323639 0.0506 Uiso d 0.594(5)
H H3c10 0.706498 0.552189 0.488559 0.0506 Uiso d 0.594(5)
H H1c10' 0.762184 0.495592 0.36235 0.0506 Uiso d 0.406(5)
H H2c10' 0.712308 0.545314 0.49616 0.0506 Uiso d 0.406(5)
H H3c10' 0.615657 0.478365 0.39321 0.0506 Uiso d 0.406(5)
H H1c9' 0.598116 0.556104 0.1611 0.0381 Uiso d 0.406(5)
H H2c9' 0.685489 0.625611 0.274098 0.0381 Uiso d 0.406(5)

loop_
_atom_site_aniso_label
_atom_site_aniso_U_11
_atom_site_aniso_U_22
_atom_site_aniso_U_33
_atom_site_aniso_U_12
_atom_site_aniso_U_13
_atom_site_aniso_U_23
_atom_site_aniso_type_symbol
P1 0.0212(2) 0.0296(2) 0.0243(2) 0.00049(13) 0.00370(15) -0.00535(13) P
S1 0.0354(3) 0.0426(3) 0.0295(2) -0.00730(16) 0.00498(17) -0.01288(16) S
N1 0.0415(8) 0.0430(7) 0.0168(6) -0.0157(6) 0.0085(5) -0.0011(5) N
N2 0.0359(7) 0.0312(6) 0.0224(6) -0.0075(5) 0.0116(5) -0.0053(5) N
C1 0.0326(8) 0.0240(6) 0.0207(6) -0.0019(6) 0.0041(6) 0.0064(5) C
C2 0.0469(10) 0.0301(8) 0.0358(9) -0.0101(7) 0.0099(7) -0.0037(6) C
C3 0.0457(10) 0.0328(9) 0.0466(10) -0.0131(7) -0.0019(8) 0.0045(7) C
C4 0.0281(9) 0.0453(10) 0.0590(11) 0.0000(7) 0.0014(8) 0.0170(9) C
C5 0.0293(9) 0.0459(10) 0.0446(9) 0.0091(7) 0.0080(7) 0.0059(7) C
C6 0.0309(8) 0.0297(7) 0.0272(7) 0.0037(6) 0.0026(6) 0.0029(6) C
O1 0.0281(6) 0.0365(6) 0.0250(5) -0.0037(4) 0.0075(4) 0.0037(4) O
C7 0.0302(8) 0.0389(8) 0.0395(9) 0.0023(7) 0.0131(7) 0.0039(7) C
C8 0.0459(12) 0.0671(13) 0.0930(17) 0.0046(10) 0.0405(12) 0.0307(13) C
O2 0.0209(11) 0.0241(10) 0.0288(13) 0.0021(8) 0.0035(8) 0.0012(9) O
C9 0.0395(18) 0.0312(15) 0.064(2) 0.0048(12) 0.0101(14) 0.0131(13) C
C10 0.0501(11) 0.0331(8) 0.0355(8) 0.0109(7) -0.0040(7) -0.0040(7) C
O2' 0.0272(17) 0.0368(18) 0.0202(17) 0.0020(13) 0.0067(12) 0.0018(13) O
C9' 0.031(2) 0.037(2) 0.0279(19) 0.0108(17) 0.0077(15) 0.0054(15) C

loop_
_atom_type_symbol
_atom_type_scat_dispersion_real
_atom_type_scat_dispersion_imag
_atom_type_scat_source
C 0.0033 0.0016 'International Tables Vol C tables 4.2.6.8 and 6.1.1.1'
H 0.0000 0.0000 'International Tables Vol C tables 4.2.6.8 and 6.1.1.1'
N 0.0061 0.0033 'International Tables Vol C tables 4.2.6.8 and 6.1.1.1'
O 0.0106 0.0060 'International Tables Vol C tables 4.2.6.8 and 6.1.1.1'
P 0.1023 0.0942 'International Tables Vol C tables 4.2.6.8 and 6.1.1.1'
S 0.1246 0.1234 'International Tables Vol C tables 4.2.6.8 and 6.1.1.1'

loop_
_geom_angle_atom_site_label_1
_geom_angle_atom_site_label_2
_geom_angle_atom_site_label_3
_geom_angle
_geom_angle_publ_flag
S1 P1 N1 111.04(5) y
S1 P1 O1 115.45(4) y
S1 P1 O2 114.96(10) y
N1 P1 O1 107.99(7) y
N1 P1 O2 99.55(10) y
O1 P1 O2 106.49(12) y
P1 N1 N2 119.69(9) y
P1 N1 H1n1 120.1(12) ?
N2 N1 H1n1 119.3(12) ?
N1 N2 C1 118.31(13) y
N1 N2 H1n2 111.8(12) ?
C1 N2 H1n2 115.0(13) ?
N2 C1 C2 118.89(14) ?
N2 C1 C6 122.21(12) ?
C2 C1 C6 118.86(15) ?
C1 C2 C3 120.49(17) ?
C1 C2 H1c2 119.75 ?
C3 C2 H1c2 119.75 ?
C2 C3 C4 120.44(15) ?
C2 C3 H1c3 119.78 ?
C4 C3 H1c3 119.78 ?
C3 C4 C5 118.87(17) ?
C3 C4 H1c4 120.56 ?
C5 C4 H1c4 120.56 ?
C4 C5 C6 121.34(17) ?
C4 C5 H1c5 119.33 ?
C6 C5 H1c5 119.33 ?
C1 C6 C5 119.98(14) ?
C1 C6 H1c6 120.01 ?
C5 C6 H1c6 120.01 ?
P1 O1 C7 120.67(9) y
O1 C7 C8 108.85(13) ?
O1 C7 H1c7 109.47 ?
O1 C7 H2c7 109.47 ?
C8 C7 H1c7 109.47 ?
C8 C7 H2c7 109.47 ?
H1c7 C7 H2c7 110.08 ?
C7 C8 H1c8 109.47 ?
C7 C8 H2c8 109.47 ?
C7 C8 H3c8 109.47 ?
H1c8 C8 H2c8 109.47 ?
H1c8 C8 H3c8 109.47 ?
H2c8 C8 H3c8 109.47 ?
P1 O2 C9 117.59(19) y
O2' O2 C9' 100.8(4) ?
O2 C9 C10 109.7(2) ?
O2 C9 H1c9 109.47 ?
O2 C9 H2c9 109.47 ?
C10 C9 H1c9 109.47 ?
C10 C9 H2c9 109.47 ?
H1c9 C9 H2c9 109.28 ?
C9 C10 H1c10 109.47 ?
C9 C10 H2c10 109.47 ?
C9 C10 H3c10 109.47 ?
C9' C10 H1c10' 109.47 ?
C9' C10 H2c10' 109.47 ?
C9' C10 H3c10' 109.47 ?
H1c10 C10 H2c10 109.47 ?
H1c10 C10 H3c10 109.47 ?
H2c10 C10 H3c10 109.47 ?
H1c10' C10 H2c10' 109.47 ?
H1c10' C10 H3c10' 109.47 ?
H2c10' C10 H3c10' 109.47 ?
C10 C9' O2' 106.6(3) ?
C10 C9' H1c9' 109.47 ?
C10 C9' H2c9' 109.47 ?
O2' C9' H1c9' 109.47 ?
O2' C9' H2c9' 109.47 ?

loop_
_geom_bond_atom_site_label_1
_geom_bond_atom_site_label_2
_geom_bond_distance
_geom_bond_publ_flag
P1 S1 1.9302(6) y
P1 N1 1.6335(14) y
P1 O1 1.5734(12) y
P1 O2 1.543(2) y
N1 N2 1.3970(17) y
N1 H1n1 0.839(18) ?
N2 C1 1.399(2) y
N2 H1n2 0.791(19) ?
C1 C2 1.390(2) ?
C1 C6 1.387(2) ?
C2 C3 1.382(3) ?
C2 H1c2 0.96 ?
C3 C4 1.382(3) ?
C3 H1c3 0.96 ?
C4 C5 1.377(2) ?
C4 H1c4 0.96 ?
C5 C6 1.379(2) ?
C5 H1c5 0.96 ?
C6 H1c6 0.96 ?
O1 C7 1.4468(19) ?
C7 C8 1.484(3) ?
C7 H1c7 0.96 ?
C7 H2c7 0.96 ?
C8 H1c8 0.96 ?
C8 H2c8 0.96 ?
C8 H3c8 0.96 ?
O2 C9 1.449(4) y
C9 C10 1.513(3) ?
C9 H1c9 0.96 ?
C9 H2c9 0.96 ?
C10 C9' 1.455(4) ?
C10 H1c10 0.96 ?
C10 H2c10 0.96 ?
C10 H3c10 0.96 ?
C10 H1c10' 0.96 ?
C10 H2c10' 0.96 ?
C10 H3c10' 0.96 ?
O2' C9' 1.461(6) y
C9' H1c9' 0.96 ?
C9' H2c9' 0.96 ?

loop_
_geom_hbond_atom_site_label_D
_geom_hbond_atom_site_label_H
_geom_hbond_atom_site_label_A
_geom_hbond_site_symmetry_A
_geom_hbond_distance_DH
_geom_hbond_distance_HA
_geom_hbond_distance_DA
_geom_hbond_angle_DHA
_geom_hbond_publ_flag
N1 H1n1 O1 4_564 0.839(18) 2.338(17) 3.1301(16) 157.6(18) yes
N2 H1n2 S1 4_565 0.790(18) 2.708(18) 3.4420(15) 155.5(16) yes
